data_1516477
loop_
_publ_author_name
'Medina, Florian'
'Besnard, C\'eline'
'Lacour, J\'er\^ome'

_publ_section_title
;
 One-Step Synthesis of Nitrogen-Containing Medium-Sized Rings via \a-Imino
 Diazo Intermediates.
;
_journal_issue 12
_journal_name_full 'Organic letters'
_journal_page_first 3232
_journal_page_last 3235
_journal_paper_doi 10.1021/ol5012532
_journal_volume 16
_journal_year 2014
_chemical_formula_moiety 'C18 H18 Br N O4 S'
_chemical_formula_sum 'C18 H18 Br N O4 S'
_chemical_formula_weight 424.30
_chemical_name_systematic
;
 ?
;
_space_group_crystal_system monoclinic
_space_group_IT_number 14
_space_group_name_Hall '-P 2ybc'
_space_group_name_H-M_alt 'P 1 21/c 1'
_symmetry_space_group_name_Hall '-P 2ybc'
_symmetry_space_group_name_H-M 'P 1 21/c 1'
_atom_sites_solution_hydrogens geom
_atom_sites_solution_primary iterative
_audit_creation_date 2013-04-10
_audit_creation_method
;
  Olex2 1.2-beta
  (compiled Mar 21 2013 11:17:50, GUI svn.r4446)
;
_cell_angle_alpha 90
_cell_angle_beta 97.3759(12)
_cell_angle_gamma 90
_cell_formula_units_Z 4
_cell_length_a 12.50619(17)
_cell_length_b 11.55718(16)
_cell_length_c 12.58675(17)
_cell_measurement_reflns_used 4070
_cell_measurement_temperature 201(5)
_cell_measurement_theta_max 73.1220
_cell_measurement_theta_min 5.1930
_cell_volume 1804.19(4)
_computing_cell_refinement
;
CrysAlisPro, Agilent Technologies,
Version 1.171.36.28 (release 01-02-2013 CrysAlis171 .NET)
(compiled Feb  1 2013,16:14:44)
;
_computing_data_collection
;
CrysAlisPro, Agilent Technologies,
Version 1.171.36.28 (release 01-02-2013 CrysAlis171 .NET)
(compiled Feb  1 2013,16:14:44)
;
_computing_data_reduction
;
CrysAlisPro, Agilent Technologies,
Version 1.171.36.28 (release 01-02-2013 CrysAlis171 .NET)
(compiled Feb  1 2013,16:14:44)
;
_computing_molecular_graphics
;
O. V. Dolomanov, L. J. Bourhis, R. J. Gildea, J. A. K. Howard and H. Puschmann,
OLEX2: a complete structure solution, refinement and analysis program.
J. Appl. Cryst. (2009). 42, 339-341.
;
_computing_publication_material
;
O. V. Dolomanov, L. J. Bourhis, R. J. Gildea, J. A. K. Howard and H. Puschmann,
OLEX2: a complete structure solution, refinement and analysis program.
J. Appl. Cryst. (2009). 42, 339-341.
;
_computing_structure_refinement
;
SHELXL, G.M. Sheldrick, Acta Cryst.
(2008). A64, 112-122
;
_computing_structure_solution
;
olex2.solve (L.J. Bourhis, O.V. Dolomanov, R.J. Gildea, J.A.K. Howard,
H. Puschmann, in preparation, 2011)
;
_diffrn_ambient_temperature 201(5)
_diffrn_detector_area_resol_mean 10.4679
_diffrn_measured_fraction_theta_full 0.9991
_diffrn_measured_fraction_theta_max 0.9691
_diffrn_measurement_details
;
  1 omega -123.00  -79.00   0.5000    0.5000
omega____ theta____ kappa____ phi______ frames
    -      -38.9365  -99.0000 -120.0000 88

  2 omega -119.00  -93.00   0.5000    0.5000
omega____ theta____ kappa____ phi______ frames
    -      -38.9365  -99.0000   30.0000 52

  3 omega  -97.00  -11.00   0.5000    0.5000
omega____ theta____ kappa____ phi______ frames
    -      -38.9365  -38.0000   90.0000 172

  4 omega -124.00  -90.00   0.5000    0.5000
omega____ theta____ kappa____ phi______ frames
    -      -38.9365  -99.0000  -60.0000 68

  5 omega -132.00  -79.00   0.5000    0.5000
omega____ theta____ kappa____ phi______ frames
    -      -38.9365 -178.0000    0.0000 106

  6 omega  -41.00   -5.00   0.5000    0.8000
omega____ theta____ kappa____ phi______ frames
    -      -68.5000   30.0000   30.0000 72

  7 omega   41.00   99.00   0.5000    0.8000
omega____ theta____ kappa____ phi______ frames
    -      109.7499  -94.0000 -150.0000 116

  8 omega   52.00   90.00   0.5000    0.8000
omega____ theta____ kappa____ phi______ frames
    -      109.7499  -45.0000   60.0000 76

  9 omega   29.00   91.00   0.5000    0.8000
omega____ theta____ kappa____ phi______ frames
    -      109.7499  -30.0000  150.0000 124

 10 omega   32.00   95.00   0.5000    0.8000
omega____ theta____ kappa____ phi______ frames
    -      109.7499  -45.0000  -90.0000 126

 11 omega   58.00   84.00   0.5000    0.8000
omega____ theta____ kappa____ phi______ frames
    -      109.7499  -30.0000 -150.0000 52

 12 omega   74.00  176.00   0.5000    0.8000
omega____ theta____ kappa____ phi______ frames
    -      109.7499   30.0000   60.0000 204

 13 omega   56.00  103.00   0.5000    0.8000
omega____ theta____ kappa____ phi______ frames
    -      109.7499  -94.0000  -60.0000 94
;
_diffrn_measurement_device_type 'SuperNova, Dual, Cu at zero, Atlas'
_diffrn_measurement_method '\w scans'
_diffrn_orient_matrix_UB_11 -0.0346776000
_diffrn_orient_matrix_UB_12 0.0603227000
_diffrn_orient_matrix_UB_13 -0.1080772000
_diffrn_orient_matrix_UB_21 0.1190319000
_diffrn_orient_matrix_UB_22 0.0111810000
_diffrn_orient_matrix_UB_23 -0.0181089000
_diffrn_orient_matrix_UB_31 -0.0064702000
_diffrn_orient_matrix_UB_32 -0.1184083000
_diffrn_orient_matrix_UB_33 -0.0567721000
_diffrn_radiation_monochromator mirror
_diffrn_radiation_type 'Cu K\a'
_diffrn_radiation_wavelength 1.5418
_diffrn_reflns_av_R_equivalents 0.0179
_diffrn_reflns_av_unetI/netI 0.0230
_diffrn_reflns_Laue_measured_fraction_full 0.998
_diffrn_reflns_Laue_measured_fraction_max 0.969
_diffrn_reflns_limit_h_max 14
_diffrn_reflns_limit_h_min -15
_diffrn_reflns_limit_k_max 9
_diffrn_reflns_limit_k_min -14
_diffrn_reflns_limit_l_max 15
_diffrn_reflns_limit_l_min -14
_diffrn_reflns_number 6236
_diffrn_reflns_point_group_measured_fraction_full 0.998
_diffrn_reflns_point_group_measured_fraction_max 0.969
_diffrn_reflns_theta_full 67.684
_diffrn_reflns_theta_max 73.176
_diffrn_reflns_theta_min 3.564
_diffrn_source 'SuperNova (Cu) X-ray Source'
_exptl_absorpt_coefficient_mu 4.387
_exptl_absorpt_correction_T_max 0.754
_exptl_absorpt_correction_T_min 0.280
_exptl_absorpt_correction_type analytical
_exptl_absorpt_process_details
;
CrysAlisPro, Agilent Technologies,
Version 1.171.36.28 (release 01-02-2013 CrysAlis171 .NET)
(compiled Feb  1 2013,16:14:44)
Analytical numeric absorption correction using a multifaceted crystal
            model based on expressions derived by R.C. Clark & J.S. Reid.
(Clark, R. C. & Reid, J. S. (1995). Acta Cryst. A51, 887-897)

followed by a multu-scan correction (ABSPACK)
;
_exptl_crystal_colour colourless
_exptl_crystal_colour_primary colourless
_exptl_crystal_density_diffrn 1.562
_exptl_crystal_description plate
_exptl_crystal_F_000 864
_exptl_crystal_size_max 0.4117
_exptl_crystal_size_mid 0.3699
_exptl_crystal_size_min 0.064
_refine_diff_density_max 0.514
_refine_diff_density_min -0.651
_refine_diff_density_rms 0.061
_refine_ls_extinction_method none
_refine_ls_goodness_of_fit_ref 1.055
_refine_ls_hydrogen_treatment constr
_refine_ls_matrix_type full
_refine_ls_number_parameters 227
_refine_ls_number_reflns 3509
_refine_ls_number_restraints 0
_refine_ls_restrained_S_all 1.055
_refine_ls_R_factor_all 0.0372
_refine_ls_R_factor_gt 0.0339
_refine_ls_shift/su_max 0.001
_refine_ls_shift/su_mean 0.000
_refine_ls_structure_factor_coef Fsqd
_refine_ls_weighting_details
;
 w=1/[\s^2^(Fo^2^)+(0.0461P)^2^+0.9475P]
 where P=(Fo^2^+2Fc^2^)/3
;
_refine_ls_weighting_scheme calc
_refine_ls_wR_factor_gt 0.0865
_refine_ls_wR_factor_ref 0.0891
_reflns_Friedel_coverage 0.000
_reflns_number_gt 3224
_reflns_number_total 3509
_reflns_threshold_expression 'I > 2\s(I)'
_cod_data_source_file ol5012532_si_003.cif
_cod_data_source_block fm127-1
_cod_depositor_comments 'Adding full bibliography for 1516477--1516478.cif.'
_cod_database_code 1516477
_chemical_oxdiff_formula 'C18 H18 Br1 S1 O4 N1'
_reflns_odcompleteness_completeness 99.91
_reflns_odcompleteness_iscentric 1
_reflns_odcompleteness_theta 66.97
_olex2_refinement_description
;
1. Fixed Uiso
 At 1.2 times of:
  All C(H) groups, All C(H,H) groups
 At 1.5 times of:
  All C(H,H,H) groups
2.a Ternary CH refined with riding coordinates:
 C9(H9)
2.b Secondary CH2 refined with riding coordinates:
 C8(H8A,H8B), C11(H11A,H11B)
2.c Aromatic/amide H refined with riding coordinates:
 C19(H19), C5(H5), C16(H16), C15(H15), C22(H22), C20(H20), C17(H17), C14(H14),
 C23(H23), C13(H13)
2.d Idealised Me refined as rotating group:
 C25(H25A,H25B,H25C)
;
_shelx_space_group_comment
;
The symmetry employed for this shelxl refinement is uniquely defined
by the following loop, which should always be used as a source of
symmetry information in preference to the above space-group names.
They are only intended as comments.
;
_shelxl_version_number 2013-2

loop_
_space_group_symop_operation_xyz
'x, y, z'
'-x, y+1/2, -z+1/2'
'-x, -y, -z'
'x, -y-1/2, z-1/2'

loop_
_atom_site_label
_atom_site_type_symbol
_atom_site_fract_x
_atom_site_fract_y
_atom_site_fract_z
_atom_site_U_iso_or_equiv
_atom_site_adp_type
_atom_site_occupancy
_atom_site_site_symmetry_order
_atom_site_calc_flag
_atom_site_refinement_flags_posn
_atom_site_refinement_flags_adp
Br24 Br -0.13101(2) 0.68718(3) 0.62137(2) 0.04968(11) Uani 1 1 d . .
S1 S 0.27703(4) 0.61132(5) 0.37009(4) 0.03207(13) Uani 1 1 d . .
O7 O 0.38872(14) 0.93267(14) 0.53247(14) 0.0431(4) Uani 1 1 d . .
O3 O 0.33795(13) 0.51660(13) 0.42003(14) 0.0391(4) Uani 1 1 d . .
O2 O 0.24212(14) 0.61104(17) 0.25754(13) 0.0451(4) Uani 1 1 d . .
O10 O 0.23500(14) 0.88293(15) 0.32655(13) 0.0422(4) Uani 1 1 d . .
N4 N 0.35101(15) 0.72809(16) 0.39667(14) 0.0311(4) Uani 1 1 d . .
C19 C 0.17272(19) 0.6095(2) 0.54657(18) 0.0369(5) Uani 1 1 d . .
H19 H 0.2392 0.5833 0.5837 0.044 Uiso 1 1 calc R U
C8 C 0.2720(2) 0.9346(2) 0.51699(19) 0.0416(5) Uani 1 1 d . .
H8A H 0.2461 0.9890 0.5688 0.050 Uiso 1 1 calc R U
H8B H 0.2444 0.8566 0.5311 0.050 Uiso 1 1 calc R U
C5 C 0.41729(17) 0.73343(19) 0.49621(16) 0.0307(4) Uani 1 1 d . .
H5 H 0.4508 0.6635 0.5225 0.037 Uiso 1 1 calc R U
C16 C 0.6560(2) 0.7381(3) 0.7770(2) 0.0462(6) Uani 1 1 d . .
H16 H 0.7054 0.6763 0.7935 0.055 Uiso 1 1 calc R U
C21 C -0.01122(19) 0.6644(2) 0.54531(19) 0.0360(5) Uani 1 1 d . .
C15 C 0.6505(2) 0.8269(3) 0.8504(2) 0.0486(6) Uani 1 1 d . .
H15 H 0.6960 0.8261 0.9170 0.058 Uiso 1 1 calc R U
C22 C -0.02197(19) 0.6830(2) 0.4360(2) 0.0414(5) Uani 1 1 d . .
H22 H -0.0891 0.7069 0.3986 0.050 Uiso 1 1 calc R U
C6 C 0.43710(17) 0.82764(18) 0.55668(17) 0.0310(4) Uani 1 1 d . .
C20 C 0.0852(2) 0.6279(2) 0.60153(18) 0.0399(5) Uani 1 1 d . .
H20 H 0.0913 0.6157 0.6767 0.048 Uiso 1 1 calc R U
C17 C 0.58992(18) 0.7391(2) 0.67979(19) 0.0389(5) Uani 1 1 d . .
H17 H 0.5954 0.6790 0.6293 0.047 Uiso 1 1 calc R U
C9 C 0.2286(2) 0.9710(2) 0.4049(2) 0.0425(5) Uani 1 1 d . .
H9 H 0.2684 1.0411 0.3849 0.051 Uiso 1 1 calc R U
C14 C 0.5784(2) 0.9164(2) 0.8260(2) 0.0449(6) Uani 1 1 d . .
H14 H 0.5750 0.9778 0.8757 0.054 Uiso 1 1 calc R U
C23 C 0.06591(19) 0.6662(2) 0.38168(18) 0.0376(5) Uani 1 1 d . .
H23 H 0.0601 0.6799 0.3067 0.045 Uiso 1 1 calc R U
C18 C 0.16306(17) 0.62923(18) 0.43759(17) 0.0305(4) Uani 1 1 d . .
C11 C 0.3346(2) 0.8272(2) 0.32419(17) 0.0377(5) Uani 1 1 d . .
H11A H 0.3933 0.8838 0.3436 0.045 Uiso 1 1 calc R U
H11B H 0.3395 0.8007 0.2502 0.045 Uiso 1 1 calc R U
C13 C 0.51080(18) 0.9173(2) 0.72946(18) 0.0366(5) Uani 1 1 d . .
H13 H 0.4612 0.9791 0.7137 0.044 Uiso 1 1 calc R U
C12 C 0.51513(17) 0.82833(19) 0.65565(17) 0.0311(4) Uani 1 1 d . .
C25 C 0.1093(2) 0.9995(3) 0.3994(3) 0.0582(7) Uani 1 1 d . .
H25A H 0.0812 1.0227 0.3262 0.087 Uiso 1 1 calc R U
H25B H 0.0997 1.0632 0.4488 0.087 Uiso 1 1 calc R U
H25C H 0.0702 0.9312 0.4196 0.087 Uiso 1 1 calc R U

loop_
_atom_site_aniso_label
_atom_site_aniso_U_11
_atom_site_aniso_U_22
_atom_site_aniso_U_33
_atom_site_aniso_U_23
_atom_site_aniso_U_13
_atom_site_aniso_U_12
Br24 0.04119(16) 0.05224(19) 0.05903(19) -0.01163(12) 0.01959(12) -0.00849(11)
S1 0.0348(3) 0.0314(3) 0.0302(3) -0.0071(2) 0.0051(2) -0.0018(2)
O7 0.0496(10) 0.0267(8) 0.0498(9) -0.0041(7) -0.0063(8) 0.0023(7)
O3 0.0392(8) 0.0271(8) 0.0513(9) -0.0081(7) 0.0066(7) 0.0011(6)
O2 0.0468(10) 0.0583(11) 0.0304(8) -0.0135(7) 0.0062(7) -0.0061(8)
O10 0.0491(10) 0.0391(9) 0.0362(8) 0.0017(7) -0.0030(7) 0.0070(8)
N4 0.0368(9) 0.0286(9) 0.0282(8) -0.0008(7) 0.0058(7) -0.0016(8)
C19 0.0359(11) 0.0404(13) 0.0333(11) 0.0008(9) -0.0002(9) 0.0013(9)
C8 0.0475(13) 0.0404(13) 0.0376(12) -0.0019(10) 0.0083(10) 0.0110(11)
C5 0.0337(10) 0.0274(10) 0.0316(10) 0.0007(8) 0.0061(8) -0.0009(8)
C16 0.0378(12) 0.0554(16) 0.0446(13) 0.0050(12) 0.0018(10) 0.0032(11)
C21 0.0350(11) 0.0345(12) 0.0397(12) -0.0061(9) 0.0092(9) -0.0068(9)
C15 0.0367(13) 0.0712(19) 0.0369(12) -0.0018(12) 0.0009(10) -0.0073(12)
C22 0.0315(12) 0.0477(14) 0.0436(13) 0.0016(11) -0.0011(10) -0.0008(10)
C6 0.0336(11) 0.0273(10) 0.0323(10) 0.0001(8) 0.0054(8) -0.0006(8)
C20 0.0440(13) 0.0450(14) 0.0312(11) -0.0005(10) 0.0066(9) -0.0044(10)
C17 0.0351(11) 0.0405(13) 0.0412(12) -0.0035(10) 0.0047(9) 0.0010(10)
C9 0.0506(14) 0.0335(12) 0.0428(13) 0.0039(10) 0.0036(11) 0.0037(10)
C14 0.0374(12) 0.0579(16) 0.0401(12) -0.0146(11) 0.0075(10) -0.0092(11)
C23 0.0377(12) 0.0427(13) 0.0312(10) 0.0023(9) -0.0001(9) -0.0028(10)
C18 0.0325(10) 0.0279(10) 0.0310(10) -0.0038(8) 0.0034(8) -0.0033(8)
C11 0.0494(13) 0.0382(12) 0.0269(10) 0.0041(9) 0.0105(9) 0.0002(10)
C13 0.0322(11) 0.0367(12) 0.0418(12) -0.0067(10) 0.0076(9) -0.0065(9)
C12 0.0296(10) 0.0314(11) 0.0332(10) -0.0004(8) 0.0074(8) -0.0048(8)
C25 0.0533(16) 0.0490(16) 0.0696(18) -0.0063(14) -0.0028(14) 0.0147(13)

loop_
_atom_type_symbol
_atom_type_description
_atom_type_scat_dispersion_real
_atom_type_scat_dispersion_imag
_atom_type_scat_source
C C 0.0181 0.0091 'International Tables Vol C Tables 4.2.6.8 and 6.1.1.4'
H H 0.0000 0.0000 'International Tables Vol C Tables 4.2.6.8 and 6.1.1.4'
Br Br -0.6763 1.2805 'International Tables Vol C Tables 4.2.6.8 and 6.1.1.4'
N N 0.0311 0.0180 'International Tables Vol C Tables 4.2.6.8 and 6.1.1.4'
O O 0.0492 0.0322 'International Tables Vol C Tables 4.2.6.8 and 6.1.1.4'
S S 0.3331 0.5567 'International Tables Vol C Tables 4.2.6.8 and 6.1.1.4'

loop_
_exptl_crystal_face_index_h
_exptl_crystal_face_index_k
_exptl_crystal_face_index_l
_exptl_crystal_face_perp_dist
_exptl_oxdiff_crystal_face_indexfrac_h
_exptl_oxdiff_crystal_face_indexfrac_k
_exptl_oxdiff_crystal_face_indexfrac_l
_exptl_oxdiff_crystal_face_x
_exptl_oxdiff_crystal_face_y
_exptl_oxdiff_crystal_face_z
0 0 -1 0.2255 0.0000 -0.0000 -1.0000 0.1081 0.0181 0.0568
0 0 1 0.1746 -0.0000 0.0000 1.0000 -0.1081 -0.0181 -0.0568
0 1 -1 0.1525 -0.0000 1.0000 -1.0000 0.1684 0.0293 -0.0616
-1 0 0 0.0246 -1.0000 -0.0000 -0.0000 0.0347 -0.1190 0.0065
1 0 0 0.0394 1.0000 0.0000 0.0000 -0.0347 0.1190 -0.0065
0 -1 0 0.1557 0.0000 -1.0000 0.0000 -0.0603 -0.0112 0.1184
0 1 0 0.2141 -0.0000 1.0000 -0.0000 0.0603 0.0112 -0.1184

loop_
_geom_angle_atom_site_label_1
_geom_angle_atom_site_label_2
_geom_angle_atom_site_label_3
_geom_angle
O3 S1 N4 106.50(9)
O3 S1 C18 107.20(10)
O2 S1 O3 120.76(11)
O2 S1 N4 107.21(10)
O2 S1 C18 108.38(10)
N4 S1 C18 105.90(10)
C6 O7 C8 116.84(18)
C11 O10 C9 118.05(18)
C5 N4 S1 117.82(15)
C5 N4 C11 122.58(18)
C11 N4 S1 119.04(15)
C18 C19 C20 119.8(2)
O7 C8 C9 111.5(2)
C6 C5 N4 125.9(2)
C17 C16 C15 120.4(2)
C22 C21 Br24 119.93(18)
C22 C21 C20 121.6(2)
C20 C21 Br24 118.51(18)
C14 C15 C16 119.5(2)
C23 C22 C21 119.3(2)
O7 C6 C12 113.96(18)
C5 C6 O7 123.4(2)
C5 C6 C12 122.6(2)
C21 C20 C19 119.0(2)
C16 C17 C12 120.3(2)
O10 C9 C8 113.7(2)
O10 C9 C25 105.4(2)
C8 C9 C25 109.7(2)
C15 C14 C13 120.5(2)
C22 C23 C18 119.5(2)
C19 C18 S1 119.11(17)
C19 C18 C23 120.9(2)
C23 C18 S1 120.01(17)
O10 C11 N4 113.52(19)
C14 C13 C12 120.5(2)
C17 C12 C6 121.9(2)
C13 C12 C6 119.2(2)
C13 C12 C17 118.8(2)

loop_
_geom_bond_atom_site_label_1
_geom_bond_atom_site_label_2
_geom_bond_distance
Br24 C21 1.897(2)
S1 O3 1.4321(17)
S1 O2 1.4279(17)
S1 N4 1.6461(18)
S1 C18 1.763(2)
O7 C8 1.448(3)
O7 C6 1.373(3)
O10 C9 1.427(3)
O10 C11 1.406(3)
N4 C5 1.412(3)
N4 C11 1.463(3)
C19 C20 1.384(3)
C19 C18 1.380(3)
C8 C9 1.506(3)
C5 C6 1.333(3)
C16 C15 1.389(4)
C16 C17 1.386(3)
C21 C22 1.382(3)
C21 C20 1.384(3)
C15 C14 1.380(4)
C22 C23 1.380(4)
C6 C12 1.481(3)
C17 C12 1.399(3)
C9 C25 1.520(4)
C14 C13 1.389(3)
C23 C18 1.391(3)
C13 C12 1.391(3)
